data_2311827
loop_
_publ_author_name
'Nayak, Prakash S.'
'Jasinski, Jerry P.'
'Golen, James A.'
'Narayana, Badiadka'
'Kaur, Manpreet'
'Yathirajan, Hemmige S.'
'Glidewell, Christopher'

_publ_section_title
;
 Halogenated C,N-diarylacetamides: molecular conformations and
 supramolecular assembly.
;
_journal_coeditor_code SK3561
_journal_issue 'Pt 9'
_journal_name_full 'Acta crystallographica. Section C, Structural chemistry'
_journal_page_first 889
_journal_page_last 894
_journal_paper_doi 10.1107/S2053229614018713
_journal_volume 70
_journal_year 2014
_chemical_formula_iupac 'C15 H13 Br Cl N O'
_chemical_formula_moiety 'C15 H13 Br Cl N O'
_chemical_formula_sum 'C15 H13 Br Cl N O'
_chemical_formula_weight 338.62
_chemical_name_systematic
;
<i>N</i>-(4-Bromo-3-methylphenyl)-2-(2-chlorophenyl)acetamide
;
_space_group_crystal_system monoclinic
_space_group_IT_number 14
_space_group_name_Hall '-P 2ybc'
_space_group_name_H-M_alt 'P 1 21/c 1'
_atom_sites_solution_hydrogens geom
_audit_creation_method SHELXL-2014
_cell_angle_alpha 90
_cell_angle_beta 98.133(5)
_cell_angle_gamma 90
_cell_formula_units_Z 4
_cell_length_a 11.8458(8)
_cell_length_b 4.7282(3)
_cell_length_c 25.0757(15)
_cell_measurement_reflns_used 4745
_cell_measurement_temperature 173(2)
_cell_measurement_theta_max 32.946
_cell_measurement_theta_min 3.283
_cell_volume 1390.35(15)
_computing_cell_refinement 'CrysAlis PRO (Agilent, 2012)'
_computing_data_collection 'CrysAlis PRO (Agilent, 2012)'
_computing_data_reduction 'CrysAlis RED (Agilent, 2012)'
_computing_molecular_graphics 'PLATON (Spek, 2009)'
_computing_publication_material 'SHELXL2014 (Sheldrick, 2014) and PLATON (Spek, 2009)'
_computing_structure_refinement 'SHELXL2014 (Sheldrick, 2014)'
_computing_structure_solution 'SUPERFLIP (Palatinus & Chapuis, 2007)'
_diffrn_ambient_temperature 173(2)
_diffrn_measured_fraction_theta_full 0.998
_diffrn_measured_fraction_theta_max 0.998
_diffrn_measurement_device_type 'Agilent Eos Gemini'
_diffrn_measurement_method '\w scans'
_diffrn_radiation_type MoK\a
_diffrn_radiation_wavelength 0.71073
_diffrn_reflns_av_R_equivalents 0.0838
_diffrn_reflns_limit_h_max 15
_diffrn_reflns_limit_h_min -15
_diffrn_reflns_limit_k_max 6
_diffrn_reflns_limit_k_min -5
_diffrn_reflns_limit_l_max 32
_diffrn_reflns_limit_l_min -30
_diffrn_reflns_number 10821
_diffrn_reflns_theta_full 25.242
_diffrn_reflns_theta_max 27.550
_diffrn_reflns_theta_min 3.283
_diffrn_standards_decay_% 0
_diffrn_standards_interval_count 0
_diffrn_standards_interval_time 0
_diffrn_standards_number 0
_exptl_absorpt_coefficient_mu 3.139
_exptl_absorpt_correction_T_max 0.778
_exptl_absorpt_correction_T_min 0.373
_exptl_absorpt_correction_type multi-scan
_exptl_absorpt_process_details '(CrysAlis PRO; Agilent, 2012)'
_exptl_crystal_colour colourless
_exptl_crystal_density_diffrn 1.618
_exptl_crystal_description needle
_exptl_crystal_F_000 680
_exptl_crystal_size_max 0.380
_exptl_crystal_size_mid 0.120
_exptl_crystal_size_min 0.080
_refine_diff_density_max 0.577
_refine_diff_density_min -0.668
_refine_ls_extinction_method none
_refine_ls_goodness_of_fit_ref 1.082
_refine_ls_hydrogen_treatment constr
_refine_ls_matrix_type full
_refine_ls_number_parameters 173
_refine_ls_number_reflns 3201
_refine_ls_number_restraints 0
_refine_ls_restrained_S_all 1.082
_refine_ls_R_factor_all 0.0980
_refine_ls_R_factor_gt 0.0635
_refine_ls_shift/su_max 0.000
_refine_ls_shift/su_mean 0.000
_refine_ls_structure_factor_coef Fsqd
_refine_ls_weighting_details 'w=1/[\s^2^(Fo^2^)+(0.0429P)^2^+0.2861P] where P=(Fo^2^+2Fc^2^)/3'
_refine_ls_weighting_scheme calc
_refine_ls_wR_factor_gt 0.1253
_refine_ls_wR_factor_ref 0.1407
_reflns_number_gt 2177
_reflns_number_total 3201
_reflns_threshold_expression I>2\s(I)
_cod_data_source_file sk3561sup1.cif
_cod_data_source_block IV
_cod_original_sg_symbol_H-M 'P 21/c'
_cod_database_code 2311827
_shelx_space_group_comment
;
The symmetry employed for this shelxl refinement is uniquely defined
by the following loop, which should always be used as a source of
symmetry information in preference to the above space-group names.
They are only intended as comments.
;
_shelx_estimated_absorpt_t_min 0.382
_shelx_estimated_absorpt_t_max 0.787
_shelxl_version_number 2.014

loop_
_space_group_symop_operation_xyz
'x, y, z'
'-x, y+1/2, -z+1/2'
'-x, -y, -z'
'x, -y-1/2, z-1/2'

loop_
_atom_site_type_symbol
_atom_site_label
_atom_site_fract_x
_atom_site_fract_y
_atom_site_fract_z
_atom_site_U_iso_or_equiv
_atom_site_adp_type
_atom_site_calc_flag
_atom_site_occupancy
C C1 0.2579(3) 0.6288(9) 0.29380(16) 0.0230(9) Uani d 1
O O1 0.2592(3) 0.8859(6) 0.28824(12) 0.0346(8) Uani d 1
N N1 0.2915(3) 0.4470(7) 0.25784(13) 0.0235(8) Uani d 1
H H1 0.2877 0.2651 0.2648 0.028 Uiso calc 1
C C2 0.2236(4) 0.4897(9) 0.34319(17) 0.0305(10) Uani d 1
H H2A 0.2910 0.3969 0.3638 0.037 Uiso calc 1
H H2B 0.1660 0.3417 0.3320 0.037 Uiso calc 1
C C11 0.3328(3) 0.5284(8) 0.20926(16) 0.0203(9) Uani d 1
C C12 0.2722(4) 0.7259(8) 0.17483(17) 0.0243(9) Uani d 1
H H12 0.2036 0.8044 0.1839 0.029 Uiso calc 1
C C13 0.3114(4) 0.8082(8) 0.12760(17) 0.0234(9) Uani d 1
C C14 0.4118(4) 0.6899(9) 0.11661(16) 0.0247(9) Uani d 1
Br Br14 0.47195(4) 0.79352(12) 0.05281(2) 0.0442(2) Uani d 1
C C15 0.4720(4) 0.4935(10) 0.14980(17) 0.0301(10) Uani d 1
H H15 0.5409 0.4160 0.1409 0.036 Uiso calc 1
C C16 0.4307(4) 0.4104(9) 0.19651(17) 0.0272(10) Uani d 1
H H16 0.4704 0.2722 0.2195 0.033 Uiso calc 1
C C17 0.2426(4) 1.0184(9) 0.09054(18) 0.0318(11) Uani d 1
H H17A 0.2168 0.9282 0.0558 0.048 Uiso calc 1
H H17B 0.2904 1.1822 0.0851 0.048 Uiso calc 1
H H17C 0.1763 1.0805 0.1068 0.048 Uiso calc 1
C C21 0.1750(4) 0.7001(8) 0.37901(17) 0.0251(9) Uani d 1
C C22 0.0654(4) 0.8118(10) 0.36675(18) 0.0313(10) Uani d 1
Cl Cl22 -0.01863(11) 0.7074(3) 0.30764(5) 0.0498(4) Uani d 1
C C23 0.0216(4) 1.0041(10) 0.4003(2) 0.0383(12) Uani d 1
H H23 -0.0539 1.0738 0.3914 0.046 Uiso calc 1
C C24 0.0888(5) 1.0927(10) 0.4464(2) 0.0405(12) Uani d 1
H H24 0.0598 1.2268 0.4693 0.049 Uiso calc 1
C C25 0.1984(4) 0.9884(11) 0.4600(2) 0.0408(12) Uani d 1
H H25 0.2444 1.0488 0.4921 0.049 Uiso calc 1
C C26 0.2400(4) 0.7939(9) 0.42601(18) 0.0326(11) Uani d 1
H H26 0.3153 0.7232 0.4353 0.039 Uiso calc 1

loop_
_atom_site_aniso_label
_atom_site_aniso_U_11
_atom_site_aniso_U_22
_atom_site_aniso_U_33
_atom_site_aniso_U_12
_atom_site_aniso_U_13
_atom_site_aniso_U_23
C1 0.025(2) 0.021(2) 0.023(2) -0.0002(17) 0.0062(16) 0.0026(16)
O1 0.063(2) 0.0094(15) 0.0360(19) -0.0026(14) 0.0208(15) 0.0031(12)
N1 0.037(2) 0.0104(18) 0.024(2) -0.0017(14) 0.0070(15) 0.0050(13)
C2 0.042(3) 0.023(2) 0.029(3) 0.006(2) 0.015(2) 0.0035(18)
C11 0.025(2) 0.013(2) 0.022(2) -0.0036(16) 0.0009(16) 0.0006(15)
C12 0.026(2) 0.020(2) 0.027(2) -0.0006(17) 0.0046(17) 0.0011(16)
C13 0.029(2) 0.015(2) 0.026(2) -0.0026(17) 0.0004(17) 0.0012(16)
C14 0.025(2) 0.028(2) 0.022(2) -0.0089(18) 0.0053(16) -0.0027(17)
Br14 0.0441(3) 0.0629(4) 0.0279(3) -0.0102(3) 0.0128(2) 0.0054(2)
C15 0.025(2) 0.037(3) 0.029(3) -0.0005(19) 0.0035(18) -0.0037(19)
C16 0.024(2) 0.024(2) 0.033(3) 0.0054(18) 0.0050(18) 0.0010(18)
C17 0.041(3) 0.023(3) 0.031(3) 0.001(2) 0.002(2) 0.0061(18)
C21 0.033(3) 0.018(2) 0.026(2) 0.0011(18) 0.0109(18) 0.0037(17)
C22 0.035(3) 0.032(3) 0.027(3) -0.012(2) 0.0063(19) 0.0043(19)
Cl22 0.0424(8) 0.0640(10) 0.0407(8) -0.0137(6) -0.0021(6) -0.0001(6)
C23 0.037(3) 0.035(3) 0.046(3) 0.003(2) 0.016(2) 0.006(2)
C24 0.056(3) 0.027(3) 0.044(3) 0.004(2) 0.025(2) -0.003(2)
C25 0.055(3) 0.039(3) 0.029(3) -0.002(2) 0.009(2) -0.007(2)
C26 0.039(3) 0.031(3) 0.029(3) 0.002(2) 0.007(2) 0.0017(19)

loop_
_atom_type_symbol
_atom_type_description
_atom_type_scat_dispersion_real
_atom_type_scat_dispersion_imag
_atom_type_scat_source
C C 0.0033 0.0016 'International Tables Vol C Tables 4.2.6.8 and 6.1.1.4'
H H 0.0000 0.0000 'International Tables Vol C Tables 4.2.6.8 and 6.1.1.4'
N N 0.0061 0.0033 'International Tables Vol C Tables 4.2.6.8 and 6.1.1.4'
O O 0.0106 0.0060 'International Tables Vol C Tables 4.2.6.8 and 6.1.1.4'
Cl Cl 0.1484 0.1585 'International Tables Vol C Tables 4.2.6.8 and 6.1.1.4'
Br Br -0.2901 2.4595 'International Tables Vol C Tables 4.2.6.8 and 6.1.1.4'

loop_
_geom_angle_atom_site_label_1
_geom_angle_atom_site_label_2
_geom_angle_atom_site_label_3
_geom_angle
O1 C1 N1 123.3(4)
O1 C1 C2 122.4(4)
N1 C1 C2 114.3(4)
C1 N1 C11 124.7(3)
C1 N1 H1 117.7
C11 N1 H1 117.7
C1 C2 C21 111.8(3)
C1 C2 H2A 109.3
C21 C2 H2A 109.3
C1 C2 H2B 109.3
C21 C2 H2B 109.3
H2A C2 H2B 107.9
C16 C11 C12 120.5(4)
C16 C11 N1 119.6(4)
C12 C11 N1 119.9(4)
C13 C12 C11 120.7(4)
C13 C12 H12 119.7
C11 C12 H12 119.7
C14 C13 C12 117.3(4)
C14 C13 C17 123.2(4)
C12 C13 C17 119.5(4)
C13 C14 C15 122.8(4)
C13 C14 Br14 120.0(3)
C15 C14 Br14 117.2(3)
C14 C15 C16 119.1(4)
C14 C15 H15 120.5
C16 C15 H15 120.5
C11 C16 C15 119.6(4)
C11 C16 H16 120.2
C15 C16 H16 120.2
C13 C17 H17A 109.5
C13 C17 H17B 109.5
H17A C17 H17B 109.5
C13 C17 H17C 109.5
H17A C17 H17C 109.5
H17B C17 H17C 109.5
C26 C21 C22 117.0(4)
C26 C21 C2 120.3(4)
C22 C21 C2 122.7(4)
C23 C22 C21 122.0(4)
C23 C22 Cl22 119.0(4)
C21 C22 Cl22 118.9(4)
C24 C23 C22 119.3(5)
C24 C23 H23 120.4
C22 C23 H23 120.4
C23 C24 C25 120.6(5)
C23 C24 H24 119.7
C25 C24 H24 119.7
C24 C25 C26 119.1(5)
C24 C25 H25 120.4
C26 C25 H25 120.4
C21 C26 C25 122.0(5)
C21 C26 H26 119.0
C25 C26 H26 119.0

loop_
_geom_bond_atom_site_label_1
_geom_bond_atom_site_label_2
_geom_bond_distance
C1 O1 1.224(5)
C1 N1 1.346(5)
C1 C2 1.508(5)
N1 C11 1.428(5)
N1 H1 0.8800
C2 C21 1.508(6)
C2 H2A 0.9900
C2 H2B 0.9900
C11 C16 1.365(6)
C11 C12 1.399(5)
C12 C13 1.387(6)
C12 H12 0.9500
C13 C14 1.377(6)
C13 C17 1.517(5)
C14 C15 1.377(6)
C14 Br14 1.905(4)
C15 C16 1.388(6)
C15 H15 0.9500
C16 H16 0.9500
C17 H17A 0.9800
C17 H17B 0.9800
C17 H17C 0.9800
C21 C26 1.387(6)
C21 C22 1.395(6)
C22 C23 1.388(6)
C22 Cl22 1.736(5)
C23 C24 1.374(7)
C23 H23 0.9500
C24 C25 1.385(7)
C24 H24 0.9500
C25 C26 1.391(6)
C25 H25 0.9500
C26 H26 0.9500

loop_
_geom_hbond_atom_site_label_D
_geom_hbond_atom_site_label_H
_geom_hbond_atom_site_label_A
_geom_hbond_site_symmetry_A
_geom_hbond_distance_DH
_geom_hbond_distance_HA
_geom_hbond_distance_DA
_geom_hbond_angle_DHA
_geom_hbond_publ_flag
N1 H1 O1 1_545 0.88 1.93 2.802(4) 170 no
C2 H2B Cg1 1_545 0.99 2.99 3.552(5) 117 no

loop_
_geom_torsion_atom_site_label_1
_geom_torsion_atom_site_label_2
_geom_torsion_atom_site_label_3
_geom_torsion_atom_site_label_4
_geom_torsion
O1 C1 N1 C11 0.3(6)
C2 C1 N1 C11 -177.0(4)
O1 C1 C2 C21 8.9(6)
N1 C1 C2 C21 -173.8(4)
C1 N1 C11 C16 131.9(4)
C1 N1 C11 C12 -48.7(6)
C16 C11 C12 C13 -0.9(6)
N1 C11 C12 C13 179.7(4)
C11 C12 C13 C14 -0.6(6)
C11 C12 C13 C17 178.8(4)
C12 C13 C14 C15 1.1(6)
C17 C13 C14 C15 -178.2(4)
C12 C13 C14 Br14 -179.6(3)
C17 C13 C14 Br14 1.1(6)
C13 C14 C15 C16 -0.2(7)
Br14 C14 C15 C16 -179.5(3)
C12 C11 C16 C15 1.9(6)
N1 C11 C16 C15 -178.8(4)
C14 C15 C16 C11 -1.3(7)
C1 C2 C21 C26 -103.7(5)
C1 C2 C21 C22 75.5(5)
C26 C21 C22 C23 -1.2(6)
C2 C21 C22 C23 179.6(4)
C26 C21 C22 Cl22 178.6(3)
C2 C21 C22 Cl22 -0.5(6)
C21 C22 C23 C24 1.4(7)
Cl22 C22 C23 C24 -178.4(4)
C22 C23 C24 C25 -1.0(7)
C23 C24 C25 C26 0.5(7)
C22 C21 C26 C25 0.6(7)
C2 C21 C26 C25 179.8(4)
C24 C25 C26 C21 -0.3(7)
